data_7203669
loop_
_publ_author_name
'Lai, Chian Sing'
'Mohr, Fabian'
'Tiekink, Edward R. T.'

_publ_section_title
;
 The importance of C--H&#x22EF;N, C--H&#x22EF;\p and \p&#x22EF;\p
 interactions in the crystal packing of the isomeric
 N^1^,N^4^-bis((pyridine-n-yl)methylene)-cyclohexane-1,4-diamines,
 n = 2, 3 and 4 
;
_journal_coden_ASTM CRECF4
_journal_issue 12
_journal_name_full CrystEngComm
_journal_page_first 909
_journal_page_last 915
_journal_paper_doi 10.1039/b613603f
_journal_volume 8
_journal_year 2006
_chemical_formula_moiety 'C18 H20 N4'
_chemical_formula_sum 'C18 H20 N4'
_chemical_formula_weight 292.38
_space_group_IT_number 14
_symmetry_cell_setting monoclinic
_symmetry_space_group_name_Hall '-P 2ybc'
_symmetry_space_group_name_H-M 'P 1 21/c 1'
_atom_sites_solution_hydrogens geom
_atom_sites_solution_primary direct
_atom_sites_solution_secondary difmap
_audit_creation_method SHELXL-97
_cell_angle_alpha 90
_cell_angle_beta 94.702(3)
_cell_angle_gamma 90
_cell_formula_units_Z 2
_cell_length_a 11.7026(13)
_cell_length_b 5.5972(6)
_cell_length_c 12.3769(14)
_cell_measurement_reflns_used 1114
_cell_measurement_temperature 223(2)
_cell_measurement_theta_max 27.8
_cell_measurement_theta_min 3.3
_cell_volume 807.98(15)
_computing_cell_refinement 'SAINT (Bruker, 2000)'
_computing_data_collection 'SMART (Bruker, 2000)'
_computing_data_reduction 'SHELXTL (Bruker, 2000)'
_computing_molecular_graphics 'ORTEPII (Johnson, 1976)'
_computing_publication_material 'Bruker SHEXLTL (Bruker, 2000)'
_computing_structure_refinement 'SHELXL-97 (Sheldrick, 1997)'
_computing_structure_solution 'SIR92 (Altomare et al., 1992)'
_diffrn_ambient_temperature 223(2)
_diffrn_measured_fraction_theta_full 0.988
_diffrn_measured_fraction_theta_max 0.988
_diffrn_measurement_device_type 'Bruker AXS SMART CCD'
_diffrn_measurement_method '\f and \w scans'
_diffrn_radiation_monochromator graphite
_diffrn_radiation_source 'fine-focus sealed tube'
_diffrn_radiation_type MoK\a
_diffrn_radiation_wavelength 0.71069
_diffrn_reflns_av_R_equivalents 0.031
_diffrn_reflns_av_sigmaI/netI 0.043
_diffrn_reflns_limit_h_max 15
_diffrn_reflns_limit_h_min -16
_diffrn_reflns_limit_k_max 7
_diffrn_reflns_limit_k_min -7
_diffrn_reflns_limit_l_max 14
_diffrn_reflns_limit_l_min -17
_diffrn_reflns_number 6419
_diffrn_reflns_theta_full 30.0
_diffrn_reflns_theta_max 30.0
_diffrn_reflns_theta_min 1.8
_diffrn_standards_decay_% 0
_diffrn_standards_number 0
_exptl_absorpt_coefficient_mu 0.074
_exptl_absorpt_correction_T_max 1
_exptl_absorpt_correction_T_min 0.665
_exptl_absorpt_correction_type multi-scan
_exptl_absorpt_process_details '(SADABS, Bruker, 2000 & Blessing, 1995)'
_exptl_crystal_colour colourless
_exptl_crystal_density_diffrn 1.202
_exptl_crystal_density_method 'not measured'
_exptl_crystal_description block
_exptl_crystal_F_000 312
_exptl_crystal_size_max 0.31
_exptl_crystal_size_mid 0.26
_exptl_crystal_size_min 0.07
_refine_diff_density_max 0.31
_refine_diff_density_min -0.16
_refine_diff_density_rms 0.054
_refine_ls_extinction_method none
_refine_ls_goodness_of_fit_ref 1.04
_refine_ls_hydrogen_treatment constr
_refine_ls_matrix_type full
_refine_ls_number_parameters 100
_refine_ls_number_reflns 2322
_refine_ls_number_restraints 0
_refine_ls_restrained_S_all 1.04
_refine_ls_R_factor_all 0.095
_refine_ls_R_factor_gt 0.058
_refine_ls_shift/su_max <0.001
_refine_ls_shift/su_mean 0.000
_refine_ls_structure_factor_coef Fsqd
_refine_ls_weighting_details 'calc w=1/[\s^2^(Fo^2^)+(0.1047P)^2^+0.0272P] where P=(Fo^2^+2Fc^2^)/3'
_refine_ls_weighting_scheme calc
_refine_ls_wR_factor_gt 0.154
_refine_ls_wR_factor_ref 0.190
_reflns_number_gt 1436
_reflns_number_total 2322
_reflns_threshold_expression I>2\s(I)
_cod_data_source_file b613603f.txt
_cod_data_source_block 4-isomer
_cod_original_sg_symbol_H-M P21/c
_cod_database_code 7203669

loop_
_symmetry_equiv_pos_as_xyz
'x, y, z'
'-x, y+1/2, -z+1/2'
'-x, -y, -z'
'x, -y-1/2, z-1/2'

loop_
_atom_site_label
_atom_site_type_symbol
_atom_site_fract_x
_atom_site_fract_y
_atom_site_fract_z
_atom_site_U_iso_or_equiv
_atom_site_adp_type
_atom_site_occupancy
_atom_site_symmetry_multiplicity
_atom_site_calc_flag
_atom_site_refinement_flags
_atom_site_disorder_assembly
_atom_site_disorder_group
N4 N 0.05551(12) 0.7501(2) 0.43278(12) 0.0475(4) Uani 1 1 d . . .
N1 N 0.34230(11) 0.5821(2) 0.15734(10) 0.0376(3) Uani 1 1 d . . .
C1 C 0.20217(13) 0.7512(2) 0.26479(12) 0.0341(4) Uani 1 1 d . . .
C2 C 0.12705(13) 0.9399(3) 0.27832(13) 0.0416(4) Uani 1 1 d . . .
H2 H 0.1237 1.0707 0.2305 0.050 Uiso 1 1 calc R . .
C3 C 0.05735(14) 0.9313(3) 0.36364(15) 0.0460(4) Uani 1 1 d . . .
H3 H 0.0085 1.0615 0.3731 0.055 Uiso 1 1 calc R . .
C5 C 0.12676(14) 0.5684(3) 0.41809(14) 0.0438(4) Uani 1 1 d . . .
H5 H 0.1260 0.4374 0.4655 0.053 Uiso 1 1 calc R . .
C6 C 0.20159(13) 0.5621(3) 0.33700(13) 0.0374(4) Uani 1 1 d . . .
H6 H 0.2512 0.4315 0.3311 0.045 Uiso 1 1 calc R . .
C7 C 0.27871(13) 0.7544(3) 0.17543(13) 0.0361(4) Uani 1 1 d . . .
H7 H 0.2795 0.8903 0.1309 0.043 Uiso 1 1 calc R . .
C8 C 0.41398(13) 0.6037(3) 0.06675(12) 0.0373(4) Uani 1 1 d . . .
H8 H 0.4009 0.7620 0.0323 0.045 Uiso 1 1 calc R . .
C9 C 0.54035(14) 0.5825(3) 0.10919(13) 0.0491(5) Uani 1 1 d . . .
H9A H 0.5523 0.4323 0.1493 0.059 Uiso 1 1 calc R . .
H9B H 0.5605 0.7145 0.1592 0.059 Uiso 1 1 calc R . .
C10 C 0.38202(14) 0.4113(3) -0.01548(14) 0.0467(4) Uani 1 1 d . . .
H10A H 0.3021 0.4332 -0.0441 0.056 Uiso 1 1 calc R . .
H10B H 0.3884 0.2547 0.0199 0.056 Uiso 1 1 calc R . .

loop_
_atom_site_aniso_label
_atom_site_aniso_U_11
_atom_site_aniso_U_22
_atom_site_aniso_U_33
_atom_site_aniso_U_23
_atom_site_aniso_U_13
_atom_site_aniso_U_12
N4 0.0426(8) 0.0534(9) 0.0489(9) -0.0114(7) 0.0180(6) -0.0011(6)
N1 0.0373(7) 0.0428(7) 0.0341(7) -0.0006(5) 0.0115(5) 0.0015(6)
C1 0.0314(7) 0.0390(8) 0.0321(7) -0.0059(6) 0.0034(5) 0.0007(6)
C2 0.0432(9) 0.0392(8) 0.0424(9) -0.0032(7) 0.0039(7) 0.0063(7)
C3 0.0384(9) 0.0474(9) 0.0533(10) -0.0139(8) 0.0100(7) 0.0083(7)
C5 0.0466(10) 0.0457(9) 0.0409(9) -0.0013(7) 0.0138(7) -0.0029(7)
C6 0.0364(8) 0.0390(8) 0.0379(8) -0.0027(6) 0.0099(6) 0.0039(6)
C7 0.0383(8) 0.0390(8) 0.0315(8) 0.0007(6) 0.0064(6) -0.0004(7)
C8 0.0409(9) 0.0389(8) 0.0339(8) 0.0031(6) 0.0131(6) 0.0019(6)
C9 0.0429(9) 0.0706(11) 0.0350(9) -0.0128(8) 0.0108(7) -0.0078(8)
C10 0.0352(8) 0.0650(11) 0.0411(9) -0.0100(8) 0.0106(7) -0.0085(8)

loop_
_atom_type_symbol
_atom_type_description
_atom_type_scat_dispersion_real
_atom_type_scat_dispersion_imag
_atom_type_scat_source
C C 0.0033 0.0016 'International Tables Vol C Tables 4.2.6.8 and 6.1.1.4'
H H 0.0000 0.0000 'International Tables Vol C Tables 4.2.6.8 and 6.1.1.4'
N N 0.0061 0.0033 'International Tables Vol C Tables 4.2.6.8 and 6.1.1.4'

loop_
_geom_angle_atom_site_label_1
_geom_angle_atom_site_label_2
_geom_angle_atom_site_label_3
_geom_angle
_geom_angle_site_symmetry_1
_geom_angle_site_symmetry_3
_geom_angle_publ_flag
C3 N4 C5 116.73(13) . . ?
C7 N1 C8 117.53(12) . . ?
C2 C1 C6 117.72(13) . . ?
C2 C1 C7 120.48(13) . . ?
C6 C1 C7 121.80(12) . . ?
C1 C2 C3 118.76(15) . . ?
C1 C2 H2 120.6 . . ?
C3 C2 H2 120.6 . . ?
N4 C3 C2 123.98(14) . . ?
N4 C3 H3 118.0 . . ?
C2 C3 H3 118.0 . . ?
N4 C5 C6 123.80(15) . . ?
N4 C5 H5 118.1 . . ?
C6 C5 H5 118.1 . . ?
C5 C6 C1 118.98(13) . . ?
C5 C6 H6 120.5 . . ?
C1 C6 H6 120.5 . . ?
N1 C7 C1 122.04(13) . . ?
N1 C7 H7 119.0 . . ?
C1 C7 H7 119.0 . . ?
N1 C8 C10 109.46(12) . . ?
N1 C8 C9 109.24(13) . . ?
C10 C8 C9 110.79(13) . . ?
N1 C8 H8 109.1 . . ?
C10 C8 H8 109.1 . . ?
C9 C8 H8 109.1 . . ?
C8 C9 C10 110.75(14) . 3_665 ?
C8 C9 H9A 109.5 . . ?
C10 C9 H9A 109.5 3_665 . ?
C8 C9 H9B 109.5 . . ?
C10 C9 H9B 109.5 3_665 . ?
H9A C9 H9B 108.1 . . ?
C8 C10 C9 111.43(13) . 3_665 ?
C8 C10 H10A 109.3 . . ?
C9 C10 H10A 109.3 3_665 . ?
C8 C10 H10B 109.3 . . ?
C9 C10 H10B 109.3 3_665 . ?
H10A C10 H10B 108.0 . . ?

loop_
_geom_bond_atom_site_label_1
_geom_bond_atom_site_label_2
_geom_bond_distance
_geom_bond_site_symmetry_2
_geom_bond_publ_flag
N4 C3 1.328(2) . ?
N4 C5 1.337(2) . ?
N1 C7 1.2494(18) . ?
N1 C8 1.4594(18) . ?
C1 C2 1.3934(19) . ?
C1 C6 1.385(2) . ?
C1 C7 1.479(2) . ?
C2 C3 1.387(2) . ?
C2 H2 0.9400 . ?
C3 H3 0.9400 . ?
C5 C6 1.385(2) . ?
C5 H5 0.9400 . ?
C6 H6 0.9400 . ?
C7 H7 0.9400 . ?
C8 C10 1.508(2) . ?
C8 C9 1.533(2) . ?
C8 H8 0.9900 . ?
C9 C10 1.531(2) 3_665 ?
C9 H9A 0.9800 . ?
C9 H9B 0.9800 . ?
C10 C9 1.531(2) 3_665 ?
C10 H10A 0.9800 . ?
C10 H10B 0.9800 . ?

loop_
_geom_torsion_atom_site_label_1
_geom_torsion_atom_site_label_2
_geom_torsion_atom_site_label_3
_geom_torsion_atom_site_label_4
_geom_torsion
_geom_torsion_site_symmetry_1
_geom_torsion_site_symmetry_2
_geom_torsion_site_symmetry_3
_geom_torsion_site_symmetry_4
_geom_torsion_publ_flag
C6 C1 C2 C3 1.0(2) . . . . ?
C7 C1 C2 C3 -179.44(15) . . . . ?
C5 N4 C3 C2 0.7(3) . . . . ?
C1 C2 C3 N4 -1.6(3) . . . . ?
C3 N4 C5 C6 0.9(3) . . . . ?
N4 C5 C6 C1 -1.4(3) . . . . ?
C2 C1 C6 C5 0.4(2) . . . . ?
C7 C1 C6 C5 -179.16(15) . . . . ?
C8 N1 C7 C1 179.70(14) . . . . ?
C2 C1 C7 N1 -175.86(15) . . . . ?
C6 C1 C7 N1 3.7(2) . . . . ?
C7 N1 C8 C10 -118.56(16) . . . . ?
C7 N1 C8 C9 119.97(16) . . . . ?
N1 C8 C9 C10 176.48(12) . . . 3_665 ?
C10 C8 C9 C10 55.82(19) . . . 3_665 ?
N1 C8 C10 C9 -176.74(14) . . . 3_665 ?
C9 C8 C10 C9 -56.2(2) . . . 3_665 ?

loop_
_cod_changelog_entry_id
_cod_changelog_entry_author
_cod_changelog_entry_date
_cod_changelog_entry_text
1 'Vaitkus, Antanas' 2022-05-06T18:10:00+03:00 'Updated bibliographic information.'
